data_7030262
loop_
_publ_author_name
'Weber, Lothar'
'Kuhtz, Henry'
'B\"ohling, Lena'
'Brockhinke, Andreas'
'Chrostowska, Anna'
'Dargelos, Alain'
'Mazi\`ere, Audrey'
'Stammler, Hans-Georg'
'Neumann, Beate'

_publ_section_title
;
 Syntheses of rod-shaped fluorescent 1,3,2-benzodiazaboroles with
 phosphonium, and phosphane chalcogenide acceptor functions.
;
_journal_issue 34
_journal_name_full 'Dalton transactions (Cambridge, England : 2003)'
_journal_page_first 10440
_journal_page_last 10452
_journal_paper_doi 10.1039/c2dt30666b
_journal_volume 41
_journal_year 2012
_chemical_formula_moiety 'C28 H28 Au B Cl N2 P, (C5 H12 squeezed)'
_chemical_formula_sum 'C33 H40 Au B Cl N2 P'
_chemical_formula_weight 738.87
_chemical_name_systematic ?
_space_group_IT_number 15
_symmetry_cell_setting monoclinic
_symmetry_space_group_name_Hall '-C 2yc'
_symmetry_space_group_name_H-M 'C 1 2/c 1'
_atom_sites_solution_hydrogens geom
_atom_sites_solution_primary direct
_atom_sites_solution_secondary difmap
_audit_creation_method SHELXL-97
_cell_angle_alpha 90.00
_cell_angle_beta 128.270(17)
_cell_angle_gamma 90.00
_cell_formula_units_Z 8
_cell_length_a 33.195(7)
_cell_length_b 9.7525(16)
_cell_length_c 22.556(3)
_cell_measurement_reflns_used 169
_cell_measurement_temperature 100(2)
_cell_measurement_theta_max 20.667
_cell_measurement_theta_min 3.449
_cell_volume 5733(2)
_computing_cell_refinement 'Dirax/lsq (Duisenberg & Schreurs, 1989-2000)'
_computing_data_collection 'Collect, Bruker AXS, 2004'
_computing_data_reduction 'EVALCCD (Duisenberg,1998,Thesis.Utrecht University.'
_computing_molecular_graphics 'SHELXTL-PLUS (1990)'
_computing_publication_material 'SHELXL-97 (Sheldrick, 1997)'
_computing_structure_refinement 'SHELXL-97 (Sheldrick, 1997)'
_computing_structure_solution 'SHELXS-97 (Sheldrick, 1990)'
_diffrn_ambient_temperature 100(2)
_diffrn_measured_fraction_theta_full 0.995
_diffrn_measured_fraction_theta_max 0.995
_diffrn_measurement_device_type KappaCCD
_diffrn_measurement_method CCD
_diffrn_radiation_monochromator graphite
_diffrn_radiation_source 'fine-focus sealed tube'
_diffrn_radiation_type MoK\a
_diffrn_radiation_wavelength 0.71073
_diffrn_reflns_av_R_equivalents 0.0453
_diffrn_reflns_av_sigmaI/netI 0.0482
_diffrn_reflns_limit_h_max 42
_diffrn_reflns_limit_h_min -42
_diffrn_reflns_limit_k_max 12
_diffrn_reflns_limit_k_min -11
_diffrn_reflns_limit_l_max 29
_diffrn_reflns_limit_l_min -29
_diffrn_reflns_number 26951
_diffrn_reflns_theta_full 27.50
_diffrn_reflns_theta_max 27.50
_diffrn_reflns_theta_min 3.14
_exptl_absorpt_coefficient_mu 5.308
_exptl_absorpt_correction_T_max 0.8157
_exptl_absorpt_correction_T_min 0.5684
_exptl_absorpt_correction_type multi-scan
_exptl_absorpt_process_details 'SADABS - Bruker Nonius area detector scaling and absorption correction - V2.10'
_exptl_crystal_colour Colourless
_exptl_crystal_density_diffrn 1.712
_exptl_crystal_density_method 'not measured'
_exptl_crystal_description fragment
_exptl_crystal_F_000 2944
_exptl_crystal_size_max 0.12
_exptl_crystal_size_mid 0.08
_exptl_crystal_size_min 0.04
_platon_squeeze_details
;
Der Kristall enth\"alt stark fehlgeordnetes n-Pentan.
Da die so resultierende Restelektronendichte nicht sinnvoll verfeinert
werden konnte, wurde die SQUEEZE-Routine des Programms PLATON (Spek, 2008)
angewandt. Die angegebene Summenformel sowie die darauf basierenden Parameter
ber\"ucksichtigen aber das fehlgeordnete L\"osungsmittel.

Spek, A. L. (2008) PLATON, A Multipurpose Crystallographic Tool,
Utrecht University, Utrecht, The Netherlands

;
_refine_diff_density_max 0.837
_refine_diff_density_min -0.843
_refine_diff_density_rms 0.131
_refine_ls_extinction_method none
_refine_ls_goodness_of_fit_ref 1.037
_refine_ls_hydrogen_treatment constr
_refine_ls_matrix_type full
_refine_ls_number_parameters 308
_refine_ls_number_reflns 6552
_refine_ls_number_restraints 0
_refine_ls_restrained_S_all 1.037
_refine_ls_R_factor_all 0.0489
_refine_ls_R_factor_gt 0.0317
_refine_ls_shift/su_max 0.001
_refine_ls_shift/su_mean 0.000
_refine_ls_structure_factor_coef Fsqd
_refine_ls_weighting_details 'calc w=1/[\s^2^(Fo^2^)+(0.0210P)^2^+9.5926P] where P=(Fo^2^+2Fc^2^)/3'
_refine_ls_weighting_scheme calc
_refine_ls_wR_factor_gt 0.0557
_refine_ls_wR_factor_ref 0.0592
_reflns_number_gt 5205
_reflns_number_total 6552
_reflns_threshold_expression >2sigma(I)
_cod_data_source_file c2dt30666b.txt
_cod_data_source_block compound6
_cod_depositor_comments
;
The following automatic conversions were performed:

'_symmetry_cell_setting' value 'Monoclinic' changed to 'monoclinic'
according to
/usr/data/users/saulius/automatic-downloads/retrospective/RSC/lib/dictionaries/cif_core.dic
dictionary named 'cif_core.dic' version 2.4.2 from 2011-04-26.

Automatic conversion script
Id: cif_fix_values 2281 2013-09-26 08:29:07Z andrius 
;
_cod_original_cell_volume 5733.0(17)
_cod_original_sg_symbol_H-M 'C 2/c'
_cod_database_code 7030262

loop_
_symmetry_equiv_pos_as_xyz
'x, y, z'
'-x, y, -z+1/2'
'x+1/2, y+1/2, z'
'-x+1/2, y+1/2, -z+1/2'
'-x, -y, -z'
'x, -y, z-1/2'
'-x+1/2, -y+1/2, -z'
'x+1/2, -y+1/2, z-1/2'

loop_
_atom_site_label
_atom_site_type_symbol
_atom_site_fract_x
_atom_site_fract_y
_atom_site_fract_z
_atom_site_U_iso_or_equiv
_atom_site_adp_type
_atom_site_occupancy
_atom_site_symmetry_multiplicity
_atom_site_calc_flag
_atom_site_refinement_flags
_atom_site_disorder_assembly
_atom_site_disorder_group
Au1 Au 0.159377(5) -0.070083(15) 0.392950(8) 0.01792(5) Uani 1 1 d . . .
Cl1 Cl 0.14919(4) -0.22450(11) 0.45950(6) 0.0301(2) Uani 1 1 d . . .
P1 P 0.17230(3) 0.08405(10) 0.33354(5) 0.01460(19) Uani 1 1 d . . .
N1 N -0.06439(12) 0.2131(4) -0.04229(17) 0.0312(8) Uani 1 1 d . . .
N2 N 0.00013(10) 0.2849(3) -0.04464(15) 0.0154(6) Uani 1 1 d . . .
B1 B -0.00994(17) 0.2296(5) 0.0033(2) 0.0227(10) Uani 1 1 d . A .
C1 C -0.08652(14) 0.2576(4) -0.1155(2) 0.0219(9) Uani 1 1 d . A .
C2 C -0.04651(13) 0.3004(4) -0.11667(19) 0.0166(8) Uani 1 1 d . A .
C3 C -0.05706(14) 0.3469(4) -0.1834(2) 0.0196(8) Uani 1 1 d . . .
H3 H -0.0303 0.3762 -0.1846 0.024 Uiso 1 1 calc R A .
C4 C -0.10809(15) 0.3491(4) -0.2484(2) 0.0237(9) Uani 1 1 d . A .
H4 H -0.1161 0.3794 -0.2947 0.028 Uiso 1 1 calc R . .
C5 C -0.14716(15) 0.3079(4) -0.2466(2) 0.0261(9) Uani 1 1 d . . .
H5 H -0.1817 0.3122 -0.2916 0.031 Uiso 1 1 calc R A .
C6 C -0.13714(14) 0.2606(4) -0.1807(2) 0.0290(10) Uani 1 1 d . A .
H6 H -0.1642 0.2311 -0.1802 0.035 Uiso 1 1 calc R . .
C7A C -0.0955(3) 0.1878(8) -0.0191(4) 0.0206(18) Uiso 0.607(10) 1 d P A 1
H7A H -0.1249 0.2523 -0.0447 0.025 Uiso 0.607(10) 1 calc PR A 1
H7B H -0.0750 0.2002 0.0362 0.025 Uiso 0.607(10) 1 calc PR A 1
C8A C -0.1147(3) 0.0403(7) -0.0411(4) 0.030(2) Uiso 0.607(10) 1 d P A 1
H8A H -0.1365 0.0308 -0.0961 0.046 Uiso 0.607(10) 1 calc PR A 1
H8B H -0.1346 0.0174 -0.0237 0.046 Uiso 0.607(10) 1 calc PR A 1
H8C H -0.0853 -0.0219 -0.0176 0.046 Uiso 0.607(10) 1 calc PR A 1
C7B C -0.0958(4) 0.1142(12) -0.0274(6) 0.021(3) Uiso 0.393(10) 1 d P A 2
H7B1 H -0.1190 0.0541 -0.0716 0.025 Uiso 0.393(10) 1 calc PR A 2
H7B2 H -0.0719 0.0558 0.0174 0.025 Uiso 0.393(10) 1 calc PR A 2
C8B C -0.1257(4) 0.2038(11) -0.0144(6) 0.034(3) Uiso 0.393(10) 1 d P A 2
H8B1 H -0.1463 0.1472 -0.0064 0.051 Uiso 0.393(10) 1 calc PR A 2
H8B2 H -0.1484 0.2628 -0.0586 0.051 Uiso 0.393(10) 1 calc PR A 2
H8B3 H -0.1022 0.2609 0.0303 0.051 Uiso 0.393(10) 1 calc PR A 2
C9 C 0.04880(13) 0.3113(4) -0.0293(2) 0.0209(8) Uani 1 1 d . A .
H9A H 0.0476 0.2728 -0.0709 0.025 Uiso 1 1 calc R . .
H9B H 0.0763 0.2629 0.0177 0.025 Uiso 1 1 calc R . .
C10 C 0.06247(17) 0.4633(4) -0.0207(3) 0.0381(12) Uani 1 1 d . . .
H10A H 0.0349 0.5127 -0.0662 0.057 Uiso 1 1 calc R A .
H10B H 0.0946 0.4741 -0.0136 0.057 Uiso 1 1 calc R . .
H10C H 0.0667 0.5005 0.0232 0.057 Uiso 1 1 calc R . .
C11 C 0.03209(14) 0.1957(4) 0.08921(19) 0.0206(8) Uani 1 1 d . . .
C12 C 0.03881(14) 0.0637(4) 0.1182(2) 0.0223(8) Uani 1 1 d . A .
H12 H 0.0148 -0.0059 0.0863 0.027 Uiso 1 1 calc R . .
C13 C 0.07989(14) 0.0319(4) 0.1928(2) 0.0191(8) Uani 1 1 d . . .
H13 H 0.0839 -0.0589 0.2111 0.023 Uiso 1 1 calc R A .
C14 C 0.11517(13) 0.1335(4) 0.24064(19) 0.0167(8) Uani 1 1 d . A .
C15 C 0.10782(14) 0.2684(4) 0.21407(19) 0.0194(8) Uani 1 1 d . . .
H15 H 0.1305 0.3394 0.2468 0.023 Uiso 1 1 calc R A .
C16 C 0.06675(14) 0.2968(4) 0.1390(2) 0.0219(8) Uani 1 1 d . A .
H16 H 0.0622 0.3880 0.1210 0.026 Uiso 1 1 calc R . .
C17 C 0.19665(13) 0.2468(4) 0.38316(18) 0.0157(8) Uani 1 1 d . . .
C18 C 0.17231(14) 0.3023(4) 0.41053(19) 0.0225(9) Uani 1 1 d . . .
H18 H 0.1478 0.2496 0.4095 0.027 Uiso 1 1 calc R . .
C19 C 0.18389(15) 0.4336(4) 0.4391(2) 0.0271(9) Uani 1 1 d . . .
H19 H 0.1667 0.4718 0.4567 0.033 Uiso 1 1 calc R . .
C20 C 0.22021(15) 0.5104(4) 0.4423(2) 0.0240(9) Uani 1 1 d . . .
H20 H 0.2277 0.6013 0.4616 0.029 Uiso 1 1 calc R . .
C21 C 0.24562(15) 0.4544(4) 0.4175(2) 0.0236(9) Uani 1 1 d . . .
H21 H 0.2712 0.5062 0.4208 0.028 Uiso 1 1 calc R . .
C22 C 0.23389(14) 0.3226(4) 0.38760(19) 0.0199(8) Uani 1 1 d . . .
H22 H 0.2513 0.2845 0.3703 0.024 Uiso 1 1 calc R . .
C23 C 0.21712(13) 0.0269(4) 0.3176(2) 0.0161(8) Uani 1 1 d . . .
C24 C 0.25560(14) -0.0653(4) 0.3675(2) 0.0209(8) Uani 1 1 d . . .
H24 H 0.2576 -0.1002 0.4085 0.025 Uiso 1 1 calc R . .
C25 C 0.29108(15) -0.1069(4) 0.3579(2) 0.0263(9) Uani 1 1 d . . .
H25 H 0.3170 -0.1711 0.3918 0.032 Uiso 1 1 calc R . .
C26 C 0.28854(16) -0.0541(4) 0.2985(2) 0.0281(9) Uani 1 1 d . . .
H26 H 0.3134 -0.0805 0.2925 0.034 Uiso 1 1 calc R . .
C27 C 0.25028(16) 0.0360(4) 0.2483(2) 0.0266(9) Uani 1 1 d . . .
H27 H 0.2484 0.0704 0.2072 0.032 Uiso 1 1 calc R . .
C28 C 0.21433(15) 0.0771(4) 0.2572(2) 0.0219(8) Uani 1 1 d . . .
H28 H 0.1879 0.1393 0.2223 0.026 Uiso 1 1 calc R . .

loop_
_atom_site_aniso_label
_atom_site_aniso_U_11
_atom_site_aniso_U_22
_atom_site_aniso_U_33
_atom_site_aniso_U_23
_atom_site_aniso_U_13
_atom_site_aniso_U_12
Au1 0.01704(8) 0.02244(8) 0.01729(7) 0.00227(7) 0.01213(6) 0.00003(7)
Cl1 0.0324(6) 0.0334(6) 0.0340(5) 0.0111(5) 0.0253(5) 0.0013(5)
P1 0.0128(4) 0.0185(5) 0.0124(4) -0.0009(4) 0.0078(4) -0.0012(4)
N1 0.0149(17) 0.061(2) 0.0155(16) 0.0050(18) 0.0083(14) -0.0021(18)
N2 0.0107(15) 0.0166(16) 0.0153(14) -0.0026(13) 0.0062(13) -0.0005(13)
B1 0.019(2) 0.027(3) 0.021(2) -0.006(2) 0.012(2) 0.003(2)
C1 0.017(2) 0.032(2) 0.0149(18) -0.0015(17) 0.0085(17) 0.0006(18)
C2 0.0152(19) 0.0152(19) 0.0140(17) -0.0035(16) 0.0064(16) -0.0014(16)
C3 0.020(2) 0.0149(19) 0.024(2) 0.0030(17) 0.0132(18) 0.0030(17)
C4 0.029(2) 0.017(2) 0.0173(19) 0.0005(17) 0.0105(19) 0.0012(18)
C5 0.018(2) 0.030(2) 0.0163(19) 0.0017(18) 0.0039(18) 0.0018(19)
C6 0.013(2) 0.047(3) 0.022(2) 0.002(2) 0.0075(18) 0.0003(19)
C9 0.0126(19) 0.022(2) 0.025(2) 0.0046(17) 0.0098(17) 0.0015(17)
C10 0.028(2) 0.019(2) 0.050(3) 0.008(2) 0.016(2) -0.0040(19)
C11 0.016(2) 0.030(2) 0.0151(18) 0.0007(17) 0.0096(17) 0.0006(18)
C12 0.0149(18) 0.030(2) 0.0165(18) -0.0079(19) 0.0069(16) -0.0088(19)
C13 0.018(2) 0.020(2) 0.0173(19) 0.0010(16) 0.0100(17) -0.0025(16)
C14 0.0148(19) 0.021(2) 0.0146(17) -0.0007(16) 0.0091(16) 0.0011(17)
C15 0.0169(19) 0.022(2) 0.0160(18) -0.0037(17) 0.0087(17) 0.0002(17)
C16 0.022(2) 0.021(2) 0.0202(19) 0.0029(17) 0.0119(18) 0.0070(18)
C17 0.0157(19) 0.016(2) 0.0074(16) -0.0019(15) 0.0034(15) 0.0012(16)
C18 0.018(2) 0.031(2) 0.0168(19) -0.0036(18) 0.0101(17) -0.0023(18)
C19 0.026(2) 0.034(2) 0.0175(19) -0.002(2) 0.0118(18) 0.007(2)
C20 0.028(2) 0.019(2) 0.0126(18) 0.0013(17) 0.0063(18) 0.0065(19)
C21 0.022(2) 0.026(2) 0.0131(18) 0.0034(17) 0.0064(17) -0.0021(18)
C22 0.018(2) 0.026(2) 0.0138(18) -0.0028(17) 0.0091(17) -0.0020(17)
C23 0.0122(18) 0.0171(19) 0.0170(18) -0.0039(15) 0.0080(16) -0.0053(16)
C24 0.0202(19) 0.024(2) 0.0205(18) -0.0074(18) 0.0137(17) -0.0042(19)
C25 0.021(2) 0.026(2) 0.031(2) -0.0014(18) 0.0156(19) 0.0040(18)
C26 0.032(2) 0.027(2) 0.040(2) -0.006(2) 0.029(2) -0.001(2)
C27 0.035(2) 0.027(2) 0.029(2) 0.0017(18) 0.025(2) 0.0004(19)
C28 0.026(2) 0.023(2) 0.0207(18) -0.0012(18) 0.0162(18) -0.0039(19)

loop_
_atom_type_symbol
_atom_type_description
_atom_type_scat_dispersion_real
_atom_type_scat_dispersion_imag
_atom_type_scat_source
C C 0.0033 0.0016 'International Tables Vol C Tables 4.2.6.8 and 6.1.1.4'
H H 0.0000 0.0000 'International Tables Vol C Tables 4.2.6.8 and 6.1.1.4'
Au Au -2.0133 8.8022 'International Tables Vol C Tables 4.2.6.8 and 6.1.1.4'
B B 0.0013 0.0007 'International Tables Vol C Tables 4.2.6.8 and 6.1.1.4'
Cl Cl 0.1484 0.1585 'International Tables Vol C Tables 4.2.6.8 and 6.1.1.4'
N N 0.0061 0.0033 'International Tables Vol C Tables 4.2.6.8 and 6.1.1.4'
P P 0.1023 0.0942 'International Tables Vol C Tables 4.2.6.8 and 6.1.1.4'

loop_
_geom_angle_atom_site_label_1
_geom_angle_atom_site_label_2
_geom_angle_atom_site_label_3
_geom_angle
P1 Au1 Cl1 177.30(4)
C14 P1 C17 103.11(16)
C14 P1 C23 104.49(16)
C17 P1 C23 106.42(17)
C14 P1 Au1 114.90(12)
C17 P1 Au1 113.40(12)
C23 P1 Au1 113.48(12)
C1 N1 B1 108.6(3)
C1 N1 C7A 120.8(4)
B1 N1 C7A 129.1(4)
C1 N1 C7B 120.1(5)
B1 N1 C7B 127.9(5)
C7A N1 C7B 27.6(4)
C2 N2 B1 108.2(3)
C2 N2 C9 121.9(3)
B1 N2 C9 129.6(3)
N2 B1 N1 106.5(3)
N2 B1 C11 124.9(3)
N1 B1 C11 128.6(4)
C6 C1 N1 131.6(4)
C6 C1 C2 120.7(3)
N1 C1 C2 107.6(3)
C3 C2 N2 130.5(3)
C3 C2 C1 120.5(3)
N2 C2 C1 109.0(3)
C2 C3 C4 118.0(4)
C2 C3 H3 121.0
C4 C3 H3 121.0
C5 C4 C3 121.0(4)
C5 C4 H4 119.5
C3 C4 H4 119.5
C4 C5 C6 121.5(4)
C4 C5 H5 119.3
C6 C5 H5 119.3
C5 C6 C1 118.2(4)
C5 C6 H6 120.9
C1 C6 H6 120.9
N1 C7A C8A 106.9(6)
N1 C7A H7A 110.3
C8A C7A H7A 110.3
N1 C7A H7B 110.3
C8A C7A H7B 110.3
H7A C7A H7B 108.6
C8B C7B N1 106.8(9)
C8B C7B H7B1 110.4
N1 C7B H7B1 110.4
C8B C7B H7B2 110.4
N1 C7B H7B2 110.4
H7B1 C7B H7B2 108.6
C7B C8B H8B1 109.5
C7B C8B H8B2 109.5
H8B1 C8B H8B2 109.5
C7B C8B H8B3 109.5
H8B1 C8B H8B3 109.5
H8B2 C8B H8B3 109.5
N2 C9 C10 113.7(3)
N2 C9 H9A 108.8
C10 C9 H9A 108.8
N2 C9 H9B 108.8
C10 C9 H9B 108.8
H9A C9 H9B 107.7
C9 C10 H10A 109.5
C9 C10 H10B 109.5
H10A C10 H10B 109.5
C9 C10 H10C 109.5
H10A C10 H10C 109.5
H10B C10 H10C 109.5
C12 C11 C16 117.4(3)
C12 C11 B1 122.3(3)
C16 C11 B1 120.2(3)
C13 C12 C11 121.5(3)
C13 C12 H12 119.2
C11 C12 H12 119.2
C12 C13 C14 120.0(3)
C12 C13 H13 120.0
C14 C13 H13 120.0
C13 C14 C15 119.6(3)
C13 C14 P1 118.7(3)
C15 C14 P1 121.5(3)
C16 C15 C14 119.1(3)
C16 C15 H15 120.5
C14 C15 H15 120.5
C15 C16 C11 122.3(4)
C15 C16 H16 118.8
C11 C16 H16 118.8
C22 C17 C18 119.7(3)
C22 C17 P1 123.0(3)
C18 C17 P1 116.9(3)
C19 C18 C17 119.8(4)
C19 C18 H18 120.1
C17 C18 H18 120.1
C18 C19 C20 120.7(4)
C18 C19 H19 119.7
C20 C19 H19 119.7
C19 C20 C21 119.7(4)
C19 C20 H20 120.1
C21 C20 H20 120.1
C20 C21 C22 120.2(4)
C20 C21 H21 119.9
C22 C21 H21 119.9
C17 C22 C21 119.8(3)
C17 C22 H22 120.1
C21 C22 H22 120.1
C24 C23 C28 119.4(3)
C24 C23 P1 119.4(3)
C28 C23 P1 121.2(3)
C25 C24 C23 120.5(4)
C25 C24 H24 119.7
C23 C24 H24 119.7
C24 C25 C26 119.6(4)
C24 C25 H25 120.2
C26 C25 H25 120.2
C27 C26 C25 120.4(4)
C27 C26 H26 119.8
C25 C26 H26 119.8
C26 C27 C28 120.3(4)
C26 C27 H27 119.8
C28 C27 H27 119.8
C27 C28 C23 119.8(4)
C27 C28 H28 120.1
C23 C28 H28 120.1

loop_
_geom_bond_atom_site_label_1
_geom_bond_atom_site_label_2
_geom_bond_distance
Au1 P1 2.2252(9)
Au1 Cl1 2.2945(10)
P1 C14 1.816(4)
P1 C17 1.818(4)
P1 C23 1.822(4)
N1 C1 1.398(4)
N1 B1 1.431(5)
N1 C7A 1.440(7)
N1 C7B 1.601(11)
N2 C2 1.394(4)
N2 B1 1.421(5)
N2 C9 1.450(4)
B1 C11 1.570(5)
C1 C6 1.388(5)
C1 C2 1.408(5)
C2 C3 1.394(5)
C3 C4 1.394(5)
C3 H3 0.9500
C4 C5 1.382(5)
C4 H4 0.9500
C5 C6 1.386(5)
C5 H5 0.9500
C6 H6 0.9500
C7A C8A 1.526(10)
C7A H7A 0.9900
C7A H7B 0.9900
C8A H8A 0.9800
C8A H8B 0.9800
C8A H8C 0.9800
C7B C8B 1.482(15)
C7B H7B1 0.9900
C7B H7B2 0.9900
C8B H8B1 0.9800
C8B H8B2 0.9800
C8B H8B3 0.9800
C9 C10 1.526(5)
C9 H9A 0.9900
C9 H9B 0.9900
C10 H10A 0.9800
C10 H10B 0.9800
C10 H10C 0.9800
C11 C12 1.397(5)
C11 C16 1.399(5)
C12 C13 1.395(5)
C12 H12 0.9500
C13 C14 1.397(5)
C13 H13 0.9500
C14 C15 1.403(5)
C15 C16 1.394(5)
C15 H15 0.9500
C16 H16 0.9500
C17 C22 1.390(5)
C17 C18 1.394(5)
C18 C19 1.377(5)
C18 H18 0.9500
C19 C20 1.382(6)
C19 H19 0.9500
C20 C21 1.382(5)
C20 H20 0.9500
C21 C22 1.390(5)
C21 H21 0.9500
C22 H22 0.9500
C23 C24 1.388(5)
C23 C28 1.395(5)
C24 C25 1.383(5)
C24 H24 0.9500
C25 C26 1.388(5)
C25 H25 0.9500
C26 C27 1.374(6)
C26 H26 0.9500
C27 C28 1.386(5)
C27 H27 0.9500
C28 H28 0.9500

loop_
_platon_squeeze_void_nr
_platon_squeeze_void_average_x
_platon_squeeze_void_average_y
_platon_squeeze_void_average_z
_platon_squeeze_void_volume
_platon_squeeze_void_count_electrons
1 0.000 0.051 0.250 189.9 10.2
2 0.000 -0.086 0.750 189.9 10.4
3 0.500 -0.047 0.250 189.9 10.2
4 0.500 0.007 0.750 189.9 10.4
